data_7038151
loop_
_publ_author_name
'Whited, Matthew T.'
'Deetz, Alexander M.'
'Donnell, Theodore M.'
'Janzen, Daron E.'

_publ_section_title
;
 Examining the role of Rh/Si cooperation in alkene hydrogenation by a
 pincer-type [P2Si]Rh complex.
;
_journal_issue 24
_journal_name_full 'Dalton transactions (Cambridge, England : 2003)'
_journal_page_first 9758
_journal_page_last 9761
_journal_paper_doi 10.1039/c6dt00027d
_journal_volume 45
_journal_year 2016
_chemical_formula_moiety 'C44 H36 F3 O3 P2 Rh S Si'
_chemical_formula_sum 'C44 H36 F3 O3 P2 Rh S Si'
_chemical_formula_weight 894.73
_space_group_crystal_system monoclinic
_space_group_IT_number 14
_space_group_name_Hall '-P 2yn'
_space_group_name_H-M_alt 'P 1 21/n 1'
_symmetry_space_group_name_Hall '-P 2yn'
_symmetry_space_group_name_H-M 'P 1 21/n 1'
_atom_sites_solution_hydrogens geom
_atom_sites_solution_primary direct
_atom_sites_solution_secondary difmap
_audit_creation_date 2015-12-28
_audit_creation_method
;
Olex2 1.2
(compiled 2015.09.30 svn.r3233 for OlexSys, GUI svn.r5103)
;
_audit_update_record
;
2015-12-28 deposited with the CCDC.
2016-01-26 downloaded from the CCDC.
;
_cell_angle_alpha 90
_cell_angle_beta 96.203(7)
_cell_angle_gamma 90
_cell_formula_units_Z 4
_cell_length_a 10.9558(12)
_cell_length_b 16.9365(18)
_cell_length_c 20.550(2)
_cell_measurement_reflns_used 29080
_cell_measurement_temperature 173(2)
_cell_measurement_theta_max 26.59
_cell_measurement_theta_min 3.04
_cell_volume 3790.8(7)
_computing_cell_refinement 'CrystalClear-SM Expert 2.0 r13'
_computing_data_collection 'CrystalClear-SM Expert 2.0 r13'
_computing_data_reduction 'CrystalClear-SM Expert 2.0 r13'
_computing_molecular_graphics 'Olex2 (Dolomanov et al., 2009)'
_computing_publication_material 'Olex2 (Dolomanov et al., 2009)'
_computing_structure_refinement 'ShelXL (Sheldrick, 2015)'
_computing_structure_solution 'SIR2004 (Burla, et al., 2005)'
_diffrn_ambient_temperature 173.15
_diffrn_detector_area_resol_mean 6.849
_diffrn_measured_fraction_theta_full 0.998
_diffrn_measured_fraction_theta_max 0.998
_diffrn_measurement_device_type 'Rigaku XtaLAB mini'
_diffrn_measurement_method \w
_diffrn_radiation_type MoK\a
_diffrn_radiation_wavelength 0.71075
_diffrn_reflns_av_R_equivalents 0.0919
_diffrn_reflns_av_unetI/netI 0.0707
_diffrn_reflns_Laue_measured_fraction_full 0.998
_diffrn_reflns_Laue_measured_fraction_max 0.998
_diffrn_reflns_limit_h_max 13
_diffrn_reflns_limit_h_min -13
_diffrn_reflns_limit_k_max 21
_diffrn_reflns_limit_k_min -21
_diffrn_reflns_limit_l_max 25
_diffrn_reflns_limit_l_min -25
_diffrn_reflns_number 35554
_diffrn_reflns_point_group_measured_fraction_full 0.998
_diffrn_reflns_point_group_measured_fraction_max 0.998
_diffrn_reflns_theta_full 25.000
_diffrn_reflns_theta_max 26.373
_diffrn_reflns_theta_min 3.047
_exptl_absorpt_coefficient_mu 0.679
_exptl_absorpt_correction_T_max 0.947
_exptl_absorpt_correction_T_min 0.548
_exptl_absorpt_correction_type multi-scan
_exptl_absorpt_process_details 'REQAB (Rigaku, 1998)'
_exptl_crystal_colour yellow
_exptl_crystal_density_diffrn 1.568
_exptl_crystal_density_method 'not measured'
_exptl_crystal_description needle
_exptl_crystal_F_000 1824
_exptl_crystal_size_max 0.27
_exptl_crystal_size_mid 0.08
_exptl_crystal_size_min 0.08
_refine_diff_density_max 0.688
_refine_diff_density_min -0.627
_refine_diff_density_rms 0.087
_refine_ls_extinction_method none
_refine_ls_goodness_of_fit_ref 1.052
_refine_ls_hydrogen_treatment constr
_refine_ls_matrix_type full
_refine_ls_number_parameters 560
_refine_ls_number_reflns 7747
_refine_ls_number_restraints 15
_refine_ls_restrained_S_all 1.051
_refine_ls_R_factor_all 0.0788
_refine_ls_R_factor_gt 0.0516
_refine_ls_shift/su_max 0.001
_refine_ls_shift/su_mean 0.000
_refine_ls_structure_factor_coef Fsqd
_refine_ls_weighting_details 'w=1/[\s^2^(Fo^2^)+(0.0443P)^2^+0.4525P] where P=(Fo^2^+2Fc^2^)/3'
_refine_ls_weighting_scheme calc
_refine_ls_wR_factor_gt 0.0978
_refine_ls_wR_factor_ref 0.1067
_reflns_number_gt 5862
_reflns_number_total 7747
_reflns_threshold_expression 'I > 2\s(I)'
_cod_data_source_file c6dt00027d2.cif
_cod_data_source_block TfO1-Ph
_cod_depositor_comments 'Adding full bibliography for 7038150--7038153.cif.'
_cod_database_code 7038151
_shelx_estimated_absorpt_t_max 0.948
_shelx_estimated_absorpt_t_min 0.838

loop_
_space_group_symop_operation_xyz
'x, y, z'
'-x+1/2, y+1/2, -z+1/2'
'-x, -y, -z'
'x-1/2, -y-1/2, z-1/2'

loop_
_atom_site_label
_atom_site_type_symbol
_atom_site_fract_x
_atom_site_fract_y
_atom_site_fract_z
_atom_site_U_iso_or_equiv
_atom_site_adp_type
_atom_site_occupancy
_atom_site_site_symmetry_order
_atom_site_calc_flag
_atom_site_refinement_flags_posn
_atom_site_refinement_flags_occupancy
_atom_site_disorder_assembly
_atom_site_disorder_group
Rh1 Rh 0.76131(3) 0.18933(2) 0.23089(2) 0.02184(10) Uani 1 1 d . . . .
P1 P 0.93334(8) 0.12666(6) 0.19799(5) 0.0228(2) Uani 1 1 d . . . .
P2 P 0.62731(9) 0.11837(6) 0.28990(5) 0.0227(2) Uani 1 1 d . . . .
Si1 Si 0.66576(9) 0.12169(6) 0.14614(5) 0.0236(2) Uani 1 1 d . . . .
O1 O 0.5829(2) 0.17318(17) 0.07969(14) 0.0368(7) Uani 1 1 d . . . .
C1 C 0.7708(3) 0.0552(2) 0.10490(18) 0.0261(9) Uani 1 1 d . . . .
C2 C 0.7356(4) 0.0030(3) 0.0532(2) 0.0362(10) Uani 1 1 d . . . .
H2 H 0.6528 0.0025 0.0338 0.043 Uiso 1 1 calc R . . .
C3 C 0.8197(4) -0.0477(3) 0.0300(2) 0.0394(11) Uani 1 1 d . . . .
H3 H 0.7948 -0.0827 -0.0051 0.047 Uiso 1 1 calc R . . .
C4 C 0.9404(4) -0.0476(2) 0.0581(2) 0.0380(11) Uani 1 1 d . . . .
H4 H 0.9979 -0.0828 0.0423 0.046 Uiso 1 1 calc R . . .
C5 C 0.9779(4) 0.0033(2) 0.10875(19) 0.0305(9) Uani 1 1 d . . . .
H5 H 1.0612 0.0038 0.1272 0.037 Uiso 1 1 calc R . . .
C6 C 0.8928(3) 0.0542(2) 0.13290(18) 0.0253(8) Uani 1 1 d . . . .
C7 C 0.5318(3) 0.0625(2) 0.16900(19) 0.0251(8) Uani 1 1 d . . . .
C8 C 0.4476(4) 0.0231(2) 0.1244(2) 0.0324(10) Uani 1 1 d . . . .
H8 H 0.4545 0.0270 0.0788 0.039 Uiso 1 1 calc R . . .
C9 C 0.3541(4) -0.0216(2) 0.1461(2) 0.0351(10) Uani 1 1 d . . . .
H9 H 0.2986 -0.0493 0.1155 0.042 Uiso 1 1 calc R . . .
C10 C 0.3417(4) -0.0260(2) 0.2122(2) 0.0371(11) Uani 1 1 d . . . .
H10 H 0.2773 -0.0565 0.2270 0.045 Uiso 1 1 calc R . . .
C11 C 0.4231(3) 0.0141(2) 0.2568(2) 0.0316(9) Uani 1 1 d . . . .
H11 H 0.4132 0.0117 0.3021 0.038 Uiso 1 1 calc R . . .
C12 C 0.5191(3) 0.0581(2) 0.23611(19) 0.0251(9) Uani 1 1 d . . . .
C13 C 1.0471(3) 0.1870(2) 0.15872(18) 0.0246(8) Uani 1 1 d . . . .
C14 C 1.0063(4) 0.2539(3) 0.1246(2) 0.0383(11) Uani 1 1 d . . . .
H14 H 0.9227 0.2692 0.1237 0.046 Uiso 1 1 calc R . . .
C15 C 1.0851(4) 0.2989(3) 0.0917(2) 0.0465(12) Uani 1 1 d . . . .
H15 H 1.0556 0.3451 0.0690 0.056 Uiso 1 1 calc R . . .
C16 C 1.2059(4) 0.2770(3) 0.0919(2) 0.0394(11) Uani 1 1 d . . . .
H16 H 1.2605 0.3082 0.0698 0.047 Uiso 1 1 calc R . . .
C17 C 1.2470(4) 0.2094(3) 0.1245(2) 0.0352(10) Uani 1 1 d . . . .
H17 H 1.3299 0.1932 0.1238 0.042 Uiso 1 1 calc R . . .
C18 C 1.1691(3) 0.1649(2) 0.1581(2) 0.0314(10) Uani 1 1 d . . . .
H18 H 1.1990 0.1189 0.1810 0.038 Uiso 1 1 calc R . . .
C19 C 1.0345(3) 0.0720(2) 0.25937(18) 0.0250(8) Uani 1 1 d . . . .
C20 C 1.0253(4) -0.0094(2) 0.26786(19) 0.0302(9) Uani 1 1 d . . . .
H20 H 0.9700 -0.0391 0.2386 0.036 Uiso 1 1 calc R . . .
C21 C 1.0958(4) -0.0476(3) 0.3185(2) 0.0365(10) Uani 1 1 d . . . .
H21 H 1.0887 -0.1032 0.3233 0.044 Uiso 1 1 calc R . . .
C22 C 1.1762(4) -0.0057(3) 0.3619(2) 0.0373(11) Uani 1 1 d . . . .
H22 H 1.2235 -0.0320 0.3968 0.045 Uiso 1 1 calc R . . .
C23 C 1.1871(4) 0.0752(2) 0.35392(19) 0.0316(9) Uani 1 1 d . . . .
H23 H 1.2429 0.1047 0.3831 0.038 Uiso 1 1 calc R . . .
C24 C 1.1163(3) 0.1130(2) 0.30332(18) 0.0274(9) Uani 1 1 d . . . .
H24 H 1.1239 0.1685 0.2985 0.033 Uiso 1 1 calc R . . .
C25 C 0.5177(3) 0.1802(2) 0.3284(2) 0.0276(9) Uani 1 1 d . . . .
C26 C 0.4215(3) 0.2148(2) 0.2893(2) 0.0323(10) Uani 1 1 d . . . .
H26 H 0.4110 0.2028 0.2438 0.039 Uiso 1 1 calc R . . .
C27 C 0.3404(4) 0.2662(2) 0.3142(3) 0.0473(13) Uani 1 1 d . . . .
H27 H 0.2763 0.2900 0.2861 0.057 Uiso 1 1 calc R . . .
C28 C 0.3534(5) 0.2825(3) 0.3803(3) 0.0541(14) Uani 1 1 d . . . .
H28 H 0.2975 0.3171 0.3982 0.065 Uiso 1 1 calc R . . .
C29 C 0.4477(5) 0.2485(3) 0.4204(3) 0.0496(13) Uani 1 1 d . . . .
H29 H 0.4559 0.2593 0.4661 0.059 Uiso 1 1 calc R . . .
C30 C 0.5310(4) 0.1985(2) 0.3948(2) 0.0378(10) Uani 1 1 d . . . .
H30 H 0.5972 0.1767 0.4228 0.045 Uiso 1 1 calc R . . .
C31 C 0.6860(4) 0.0544(2) 0.35859(18) 0.0281(9) Uani 1 1 d . . . .
C32 C 0.6111(5) 0.0154(3) 0.3992(2) 0.0587(15) Uani 1 1 d . . . .
H32 H 0.5244 0.0205 0.3915 0.070 Uiso 1 1 calc R . . .
C33 C 0.6634(5) -0.0309(3) 0.4509(2) 0.0572(14) Uani 1 1 d . . . .
H33 H 0.6120 -0.0582 0.4778 0.069 Uiso 1 1 calc R . . .
C34 C 0.7881(5) -0.0374(3) 0.4632(2) 0.0517(13) Uani 1 1 d . . . .
H34 H 0.8233 -0.0696 0.4982 0.062 Uiso 1 1 calc R . . .
C35 C 0.8617(5) 0.0025(4) 0.4252(2) 0.0622(16) Uani 1 1 d . . . .
H35 H 0.9484 -0.0009 0.4345 0.075 Uiso 1 1 calc R . . .
C36 C 0.8110(4) 0.0482(3) 0.3729(2) 0.0428(12) Uani 1 1 d . . . .
H36 H 0.8636 0.0755 0.3467 0.051 Uiso 1 1 calc R . . .
C37 C 0.6572(4) 0.3004(2) 0.2287(2) 0.0323(10) Uani 1 1 d . . . .
H37 H 0.5706 0.3043 0.2080 0.039 Uiso 1 1 calc R . . .
C38 C 0.7569(4) 0.3117(2) 0.1934(2) 0.0347(10) Uani 1 1 d . . . .
H38 H 0.7471 0.3241 0.1456 0.042 Uiso 1 1 calc R . . .
C39 C 0.8589(4) 0.3486(3) 0.2413(2) 0.0427(12) Uani 1 1 d . . . .
H39 H 0.9283 0.3751 0.2221 0.051 Uiso 1 1 calc R . . .
C40 C 0.7829(4) 0.3992(3) 0.2839(3) 0.0514(14) Uani 1 1 d . . . .
H40A H 0.7392 0.4429 0.2593 0.062 Uiso 1 1 calc R . . .
H40B H 0.8316 0.4196 0.3237 0.062 Uiso 1 1 calc R . . .
C41 C 0.6967(4) 0.3308(2) 0.2985(2) 0.0374(11) Uani 1 1 d . . . .
H41 H 0.6303 0.3427 0.3268 0.045 Uiso 1 1 calc R . . .
C42 C 0.7935(4) 0.2690(2) 0.3237(2) 0.0361(10) Uani 1 1 d . . . .
H42 H 0.8014 0.2477 0.3694 0.043 Uiso 1 1 calc R . . .
C43 C 0.8911(4) 0.2798(3) 0.2888(2) 0.0379(11) Uani 1 1 d . . . .
H43 H 0.9773 0.2668 0.3066 0.046 Uiso 1 1 calc R . . .
S1A S 0.62465(17) 0.20520(13) 0.01456(10) 0.0317(7) Uani 0.567(4) 1 d D P A 1
F1A F 0.5167(12) 0.3139(6) -0.0567(4) 0.060(3) Uani 0.567(4) 1 d D P A 1
F2A F 0.3929(8) 0.2359(7) -0.0114(5) 0.051(3) Uani 0.567(4) 1 d D P A 1
F3A F 0.4922(8) 0.3245(6) 0.0452(4) 0.053(2) Uani 0.567(4) 1 d D P A 1
O2A O 0.7304(12) 0.261(2) 0.0281(15) 0.051(5) Uani 0.567(4) 1 d D P A 1
O3A O 0.6114(8) 0.1484(5) -0.0362(4) 0.052(2) Uani 0.567(4) 1 d D P A 1
C44A C 0.4984(6) 0.2743(5) -0.0028(4) 0.0352(19) Uani 0.567(4) 1 d D P A 1
S1B S 0.5952(2) 0.24838(17) 0.04514(13) 0.0316(10) Uani 0.433(4) 1 d D P A 2
F1B F 0.5125(17) 0.2816(8) -0.0734(6) 0.077(5) Uani 0.433(4) 1 d D P A 2
F2B F 0.3918(11) 0.2072(10) -0.0263(8) 0.057(4) Uani 0.433(4) 1 d D P A 2
F3B F 0.5541(9) 0.1586(7) -0.0567(5) 0.073(3) Uani 0.433(4) 1 d D P A 2
O2B O 0.7232(14) 0.247(3) 0.0266(17) 0.045(8) Uani 0.433(4) 1 d D P A 2
O3B O 0.5307(12) 0.3128(9) 0.0695(7) 0.056(4) Uani 0.433(4) 1 d D P A 2
C44B C 0.5086(9) 0.2208(7) -0.0320(5) 0.045(3) Uani 0.433(4) 1 d D P A 2

loop_
_atom_site_aniso_label
_atom_site_aniso_U_11
_atom_site_aniso_U_22
_atom_site_aniso_U_33
_atom_site_aniso_U_23
_atom_site_aniso_U_13
_atom_site_aniso_U_12
Rh1 0.01875(15) 0.01984(16) 0.02652(18) -0.00165(13) 0.00062(11) -0.00105(12)
P1 0.0192(5) 0.0231(5) 0.0256(6) 0.0002(4) 0.0009(4) 0.0001(4)
P2 0.0199(5) 0.0230(5) 0.0247(5) -0.0003(4) 0.0008(4) -0.0001(4)
Si1 0.0204(5) 0.0252(6) 0.0246(6) 0.0002(4) -0.0003(4) -0.0015(4)
O1 0.0318(16) 0.0422(19) 0.0339(17) 0.0119(13) -0.0075(13) -0.0009(13)
C1 0.029(2) 0.027(2) 0.023(2) 0.0015(16) 0.0020(16) -0.0063(17)
C2 0.034(2) 0.045(3) 0.029(2) -0.007(2) -0.0005(18) -0.007(2)
C3 0.054(3) 0.035(3) 0.031(3) -0.0098(19) 0.009(2) -0.007(2)
C4 0.046(3) 0.031(3) 0.038(3) -0.004(2) 0.012(2) 0.005(2)
C5 0.029(2) 0.029(2) 0.033(2) -0.0012(18) 0.0019(18) 0.0006(17)
C6 0.028(2) 0.022(2) 0.025(2) 0.0041(16) 0.0017(16) -0.0014(16)
C7 0.0171(19) 0.022(2) 0.035(2) -0.0016(17) -0.0003(16) 0.0030(15)
C8 0.026(2) 0.035(2) 0.035(2) -0.0056(18) -0.0038(18) 0.0010(18)
C9 0.022(2) 0.033(2) 0.050(3) -0.013(2) -0.0004(19) -0.0032(17)
C10 0.025(2) 0.031(2) 0.056(3) -0.004(2) 0.005(2) -0.0053(18)
C11 0.026(2) 0.032(2) 0.037(3) 0.0002(19) 0.0051(18) 0.0010(18)
C12 0.0160(19) 0.021(2) 0.038(2) -0.0021(17) -0.0002(16) 0.0022(15)
C13 0.024(2) 0.025(2) 0.025(2) -0.0009(17) 0.0012(15) -0.0026(16)
C14 0.029(2) 0.036(3) 0.050(3) 0.010(2) 0.007(2) 0.0048(19)
C15 0.046(3) 0.038(3) 0.057(3) 0.021(2) 0.015(2) 0.005(2)
C16 0.037(3) 0.039(3) 0.044(3) 0.003(2) 0.011(2) -0.007(2)
C17 0.025(2) 0.044(3) 0.038(3) 0.003(2) 0.0066(18) -0.0029(18)
C18 0.027(2) 0.034(2) 0.033(2) 0.0044(18) 0.0001(18) 0.0035(17)
C19 0.0191(19) 0.030(2) 0.026(2) -0.0028(17) 0.0041(15) 0.0006(16)
C20 0.029(2) 0.029(2) 0.032(2) 0.0031(18) -0.0006(17) -0.0039(17)
C21 0.041(3) 0.027(2) 0.041(3) 0.0058(19) 0.003(2) 0.0011(19)
C22 0.033(2) 0.051(3) 0.027(2) 0.008(2) -0.0018(18) 0.007(2)
C23 0.028(2) 0.039(3) 0.026(2) -0.0002(18) -0.0014(17) -0.0017(18)
C24 0.024(2) 0.031(2) 0.027(2) 0.0010(17) 0.0025(16) -0.0002(17)
C25 0.022(2) 0.022(2) 0.040(2) -0.0051(17) 0.0082(17) -0.0045(16)
C26 0.023(2) 0.028(2) 0.046(3) -0.0006(19) 0.0030(19) -0.0016(17)
C27 0.030(3) 0.025(3) 0.087(4) 0.002(2) 0.009(2) 0.0006(19)
C28 0.045(3) 0.035(3) 0.088(4) -0.011(3) 0.028(3) 0.005(2)
C29 0.065(3) 0.038(3) 0.049(3) -0.012(2) 0.020(3) -0.003(2)
C30 0.039(2) 0.037(3) 0.039(3) -0.009(2) 0.009(2) 0.002(2)
C31 0.034(2) 0.025(2) 0.024(2) 0.0010(17) -0.0003(17) 0.0041(18)
C32 0.046(3) 0.065(4) 0.061(4) 0.024(3) -0.014(3) -0.024(3)
C33 0.072(4) 0.056(3) 0.042(3) 0.020(2) -0.003(3) -0.022(3)
C34 0.077(4) 0.046(3) 0.031(3) 0.006(2) 0.002(3) 0.022(3)
C35 0.043(3) 0.108(5) 0.035(3) 0.022(3) 0.001(2) 0.033(3)
C36 0.036(3) 0.068(3) 0.024(2) 0.007(2) 0.0047(19) 0.014(2)
C37 0.032(2) 0.018(2) 0.047(3) 0.0025(18) 0.0072(19) 0.0035(17)
C38 0.031(2) 0.024(2) 0.050(3) 0.008(2) 0.0075(19) 0.0004(18)
C39 0.033(2) 0.028(2) 0.071(3) -0.013(2) 0.022(2) -0.0076(19)
C40 0.043(3) 0.024(3) 0.089(4) -0.018(2) 0.017(3) -0.011(2)
C41 0.033(2) 0.026(2) 0.055(3) -0.011(2) 0.013(2) -0.0049(18)
C42 0.040(3) 0.032(3) 0.035(3) -0.0186(19) -0.002(2) -0.0040(19)
C43 0.027(2) 0.037(3) 0.048(3) -0.015(2) 0.000(2) -0.0079(19)
S1A 0.0321(11) 0.0400(14) 0.0232(12) 0.0030(10) 0.0039(8) 0.0062(9)
F1A 0.062(5) 0.070(6) 0.045(5) 0.026(4) -0.002(4) 0.002(5)
F2A 0.030(3) 0.083(7) 0.036(6) 0.006(4) -0.010(3) -0.006(3)
F3A 0.051(6) 0.045(4) 0.063(6) -0.010(4) 0.009(4) 0.004(4)
O2A 0.041(8) 0.053(10) 0.058(9) 0.001(5) 0.007(7) -0.013(6)
O3A 0.066(6) 0.056(4) 0.035(5) -0.007(4) 0.011(4) 0.014(4)
C44A 0.031(4) 0.044(5) 0.030(5) 0.010(4) 0.006(3) -0.008(4)
S1B 0.0292(14) 0.0339(17) 0.0310(17) 0.0042(13) -0.0005(11) 0.0011(11)
F1B 0.080(7) 0.104(11) 0.041(6) 0.043(7) -0.022(6) -0.041(9)
F2B 0.033(5) 0.106(12) 0.032(6) -0.004(6) -0.003(3) -0.023(6)
F3B 0.065(7) 0.088(7) 0.063(7) -0.044(6) -0.003(5) 0.019(5)
O2B 0.021(8) 0.07(2) 0.039(10) 0.026(12) -0.010(7) -0.024(7)
O3B 0.042(8) 0.050(8) 0.073(10) -0.031(7) 0.003(6) 0.003(5)
C44B 0.037(6) 0.058(8) 0.038(7) 0.011(6) -0.008(5) -0.009(6)

loop_
_atom_type_symbol
_atom_type_description
_atom_type_scat_dispersion_real
_atom_type_scat_dispersion_imag
_atom_type_scat_source
C C 0.0033 0.0016 'International Tables Vol C Tables 4.2.6.8 and 6.1.1.4'
H H 0.0000 0.0000 'International Tables Vol C Tables 4.2.6.8 and 6.1.1.4'
F F 0.0171 0.0103 'International Tables Vol C Tables 4.2.6.8 and 6.1.1.4'
O O 0.0106 0.0060 'International Tables Vol C Tables 4.2.6.8 and 6.1.1.4'
P P 0.1023 0.0942 'International Tables Vol C Tables 4.2.6.8 and 6.1.1.4'
Rh Rh -1.1178 0.9187 'International Tables Vol C Tables 4.2.6.8 and 6.1.1.4'
S S 0.1246 0.1234 'International Tables Vol C Tables 4.2.6.8 and 6.1.1.4'
Si Si 0.0817 0.0704 'International Tables Vol C Tables 4.2.6.8 and 6.1.1.4'

loop_
_geom_angle_atom_site_label_1
_geom_angle_atom_site_label_2
_geom_angle_atom_site_label_3
_geom_angle
P1 Rh1 P2 119.38(4)
P1 Rh1 C42 116.50(11)
P1 Rh1 C43 88.84(11)
Si1 Rh1 P1 82.32(4)
Si1 Rh1 P2 82.74(4)
Si1 Rh1 C42 161.03(11)
Si1 Rh1 C43 159.99(12)
C37 Rh1 P1 145.04(11)
C37 Rh1 P2 95.57(11)
C37 Rh1 Si1 102.91(12)
C37 Rh1 C38 36.71(14)
C37 Rh1 C42 63.48(16)
C37 Rh1 C43 74.57(16)
C38 Rh1 P1 108.34(11)
C38 Rh1 P2 132.24(11)
C38 Rh1 Si1 102.54(12)
C38 Rh1 C42 74.82(16)
C38 Rh1 C43 63.28(16)
C42 Rh1 P2 85.47(11)
C43 Rh1 P2 117.16(11)
C43 Rh1 C42 34.00(14)
C6 P1 Rh1 112.18(12)
C6 P1 C13 99.90(17)
C6 P1 C19 104.09(17)
C13 P1 Rh1 118.48(12)
C19 P1 Rh1 118.55(12)
C19 P1 C13 101.08(17)
C12 P2 Rh1 111.96(13)
C25 P2 Rh1 114.04(12)
C25 P2 C12 99.58(17)
C25 P2 C31 101.32(18)
C31 P2 Rh1 120.94(13)
C31 P2 C12 106.45(18)
O1 Si1 Rh1 120.01(11)
O1 Si1 C1 103.51(16)
O1 Si1 C7 96.08(15)
C1 Si1 Rh1 113.51(12)
C1 Si1 C7 109.06(17)
C7 Si1 Rh1 112.92(13)
S1A O1 Si1 130.98(19)
S1B O1 Si1 136.7(2)
C2 C1 Si1 126.0(3)
C6 C1 Si1 115.3(3)
C6 C1 C2 118.4(4)
C1 C2 H2 119.6
C3 C2 C1 120.9(4)
C3 C2 H2 119.6
C2 C3 H3 120.1
C2 C3 C4 119.9(4)
C4 C3 H3 120.1
C3 C4 H4 119.7
C5 C4 C3 120.6(4)
C5 C4 H4 119.7
C4 C5 H5 120.1
C4 C5 C6 119.8(4)
C6 C5 H5 120.1
C1 C6 P1 115.9(3)
C1 C6 C5 120.4(4)
C5 C6 P1 123.6(3)
C8 C7 Si1 124.7(3)
C8 C7 C12 119.4(4)
C12 C7 Si1 116.0(3)
C7 C8 H8 119.7
C9 C8 C7 120.5(4)
C9 C8 H8 119.7
C8 C9 H9 120.0
C10 C9 C8 120.0(4)
C10 C9 H9 120.0
C9 C10 H10 120.0
C9 C10 C11 120.0(4)
C11 C10 H10 120.0
C10 C11 H11 119.6
C10 C11 C12 120.8(4)
C12 C11 H11 119.6
C7 C12 P2 115.8(3)
C11 C12 P2 124.9(3)
C11 C12 C7 119.2(3)
C14 C13 P1 118.4(3)
C14 C13 C18 118.4(4)
C18 C13 P1 123.1(3)
C13 C14 H14 119.5
C13 C14 C15 121.0(4)
C15 C14 H14 119.5
C14 C15 H15 119.9
C16 C15 C14 120.2(4)
C16 C15 H15 119.9
C15 C16 H16 120.4
C15 C16 C17 119.3(4)
C17 C16 H16 120.4
C16 C17 H17 119.7
C16 C17 C18 120.7(4)
C18 C17 H17 119.7
C13 C18 H18 119.8
C17 C18 C13 120.4(4)
C17 C18 H18 119.8
C20 C19 P1 122.6(3)
C24 C19 P1 119.5(3)
C24 C19 C20 117.6(4)
C19 C20 H20 119.6
C21 C20 C19 120.9(4)
C21 C20 H20 119.6
C20 C21 H21 119.7
C22 C21 C20 120.6(4)
C22 C21 H21 119.7
C21 C22 H22 120.3
C21 C22 C23 119.3(4)
C23 C22 H22 120.3
C22 C23 H23 120.1
C24 C23 C22 119.7(4)
C24 C23 H23 120.1
C19 C24 H24 119.1
C23 C24 C19 121.8(4)
C23 C24 H24 119.1
C26 C25 P2 118.9(3)
C26 C25 C30 117.9(4)
C30 C25 P2 123.1(3)
C25 C26 H26 119.0
C27 C26 C25 122.0(4)
C27 C26 H26 119.0
C26 C27 H27 120.3
C28 C27 C26 119.3(5)
C28 C27 H27 120.3
C27 C28 H28 120.1
C29 C28 C27 119.9(4)
C29 C28 H28 120.1
C28 C29 H29 119.7
C28 C29 C30 120.6(5)
C30 C29 H29 119.7
C25 C30 H30 119.9
C29 C30 C25 120.3(4)
C29 C30 H30 119.9
C32 C31 P2 123.8(3)
C36 C31 P2 117.8(3)
C36 C31 C32 118.2(4)
C31 C32 H32 119.9
C33 C32 C31 120.1(5)
C33 C32 H32 119.9
C32 C33 H33 119.8
C34 C33 C32 120.4(5)
C34 C33 H33 119.8
C33 C34 H34 120.1
C35 C34 C33 119.8(4)
C35 C34 H34 120.1
C34 C35 H35 119.7
C34 C35 C36 120.5(5)
C36 C35 H35 119.7
C31 C36 C35 120.9(4)
C31 C36 H36 119.6
C35 C36 H36 119.6
Rh1 C37 H37 122.2
C38 C37 Rh1 72.1(2)
C38 C37 H37 122.2
C38 C37 C41 106.5(4)
C41 C37 Rh1 100.0(3)
C41 C37 H37 122.2
Rh1 C38 H38 122.4
C37 C38 Rh1 71.2(2)
C37 C38 H38 122.4
C37 C38 C39 106.2(4)
C39 C38 Rh1 99.8(3)
C39 C38 H38 122.4
C38 C39 H39 117.3
C40 C39 C38 101.0(3)
C40 C39 H39 117.3
C40 C39 C43 99.3(4)
C43 C39 C38 101.5(3)
C43 C39 H39 117.3
C39 C40 H40A 112.9
C39 C40 H40B 112.9
C39 C40 C41 94.2(3)
H40A C40 H40B 110.3
C41 C40 H40A 112.9
C41 C40 H40B 112.9
C37 C41 C40 100.7(4)
C37 C41 H41 117.4
C40 C41 H41 117.4
C42 C41 C37 101.6(3)
C42 C41 C40 99.3(3)
C42 C41 H41 117.4
Rh1 C42 H42 123.3
C41 C42 Rh1 94.6(3)
C41 C42 H42 123.3
C43 C42 Rh1 72.8(2)
C43 C42 C41 106.4(4)
C43 C42 H42 123.3
Rh1 C43 H43 122.8
C39 C43 Rh1 95.1(3)
C39 C43 H43 122.8
C42 C43 Rh1 73.2(2)
C42 C43 C39 107.3(4)
C42 C43 H43 122.8
O1 S1A C44A 96.0(3)
O2A S1A O1 110.7(11)
O2A S1A C44A 100.7(14)
O3A S1A O1 112.3(4)
O3A S1A O2A 125.6(15)
O3A S1A C44A 106.2(4)
F1A C44A S1A 108.0(7)
F2A C44A S1A 110.2(7)
F2A C44A F1A 110.2(8)
F3A C44A S1A 111.7(6)
F3A C44A F1A 109.0(8)
F3A C44A F2A 107.7(8)
O1 S1B O2B 104.4(17)
O1 S1B C44B 97.6(4)
O2B S1B C44B 101.0(15)
O3B S1B O1 114.8(8)
O3B S1B O2B 128(2)
O3B S1B C44B 105.8(6)
F1B C44B S1B 107.9(8)
F2B C44B S1B 112.9(9)
F2B C44B F1B 106.8(13)
F3B C44B S1B 111.4(8)
F3B C44B F1B 109.7(12)
F3B C44B F2B 108.1(11)

loop_
_geom_bond_atom_site_label_1
_geom_bond_atom_site_label_2
_geom_bond_distance
Rh1 P1 2.3262(10)
Rh1 P2 2.3356(10)
Rh1 Si1 2.2467(11)
Rh1 C37 2.198(4)
Rh1 C38 2.209(4)
Rh1 C42 2.333(4)
Rh1 C43 2.328(4)
P1 C6 1.834(4)
P1 C13 1.862(4)
P1 C19 1.837(4)
P2 C12 1.841(4)
P2 C25 1.835(4)
P2 C31 1.840(4)
Si1 O1 1.783(3)
Si1 C1 1.876(4)
Si1 C7 1.878(4)
O1 S1A 1.558(3)
O1 S1B 1.471(4)
C1 C2 1.405(5)
C1 C6 1.398(5)
C2 H2 0.9500
C2 C3 1.382(6)
C3 H3 0.9500
C3 C4 1.384(6)
C4 H4 0.9500
C4 C5 1.379(5)
C5 H5 0.9500
C5 C6 1.399(5)
C7 C8 1.398(5)
C7 C12 1.403(5)
C8 H8 0.9500
C8 C9 1.386(6)
C9 H9 0.9500
C9 C10 1.381(6)
C10 H10 0.9500
C10 C11 1.387(6)
C11 H11 0.9500
C11 C12 1.392(5)
C13 C14 1.381(5)
C13 C18 1.389(5)
C14 H14 0.9500
C14 C15 1.381(6)
C15 H15 0.9500
C15 C16 1.374(6)
C16 H16 0.9500
C16 C17 1.378(6)
C17 H17 0.9500
C17 C18 1.378(5)
C18 H18 0.9500
C19 C20 1.394(5)
C19 C24 1.389(5)
C20 H20 0.9500
C20 C21 1.387(5)
C21 H21 0.9500
C21 C22 1.380(6)
C22 H22 0.9500
C22 C23 1.387(6)
C23 H23 0.9500
C23 C24 1.385(5)
C24 H24 0.9500
C25 C26 1.385(5)
C25 C30 1.392(6)
C26 H26 0.9500
C26 C27 1.382(6)
C27 H27 0.9500
C27 C28 1.379(7)
C28 H28 0.9500
C28 C29 1.376(7)
C29 H29 0.9500
C29 C30 1.389(6)
C30 H30 0.9500
C31 C32 1.397(6)
C31 C36 1.373(6)
C32 H32 0.9500
C32 C33 1.394(6)
C33 H33 0.9500
C33 C34 1.367(7)
C34 H34 0.9500
C34 C35 1.361(7)
C35 H35 0.9500
C35 C36 1.391(6)
C36 H36 0.9500
C37 H37 1.0000
C37 C38 1.388(5)
C37 C41 1.541(6)
C38 H38 1.0000
C38 C39 1.540(6)
C39 H39 1.0000
C39 C40 1.533(6)
C39 C43 1.537(7)
C40 H40A 0.9900
C40 H40B 0.9900
C40 C41 1.544(6)
C41 H41 1.0000
C41 C42 1.539(6)
C42 H42 1.0000
C42 C43 1.363(6)
C43 H43 1.0000
S1A O2A 1.50(2)
S1A O3A 1.414(8)
S1A C44A 1.818(8)
F1A C44A 1.329(10)
F2A C44A 1.322(9)
F3A C44A 1.309(11)
S1B O2B 1.49(2)
S1B O3B 1.420(13)
S1B C44B 1.818(9)
F1B C44B 1.339(12)
F2B C44B 1.317(12)
F3B C44B 1.293(13)

loop_
_geom_torsion_atom_site_label_1
_geom_torsion_atom_site_label_2
_geom_torsion_atom_site_label_3
_geom_torsion_atom_site_label_4
_geom_torsion
Rh1 P1 C6 C1 10.0(3)
Rh1 P1 C6 C5 -173.8(3)
Rh1 P1 C13 C14 -28.3(4)
Rh1 P1 C13 C18 156.6(3)
Rh1 P1 C19 C20 96.7(3)
Rh1 P1 C19 C24 -77.4(3)
Rh1 P2 C12 C7 0.3(3)
Rh1 P2 C12 C11 -175.1(3)
Rh1 P2 C25 C26 73.0(3)
Rh1 P2 C25 C30 -102.6(3)
Rh1 P2 C31 C32 174.6(3)
Rh1 P2 C31 C36 -1.6(4)
Rh1 Si1 O1 S1A 90.5(3)
Rh1 Si1 O1 S1B 34.4(4)
Rh1 Si1 C1 C2 176.3(3)
Rh1 Si1 C1 C6 1.9(3)
Rh1 Si1 C7 C8 171.7(3)
Rh1 Si1 C7 C12 -9.1(3)
Rh1 C37 C38 C39 -95.1(3)
Rh1 C37 C41 C40 107.2(3)
Rh1 C37 C41 C42 5.3(3)
Rh1 C38 C39 C40 -107.1(3)
Rh1 C38 C39 C43 -5.1(3)
Rh1 C42 C43 C39 90.2(3)
P1 C13 C14 C15 -176.8(4)
P1 C13 C18 C17 175.6(3)
P1 C19 C20 C21 -174.2(3)
P1 C19 C24 C23 174.5(3)
P2 C25 C26 C27 -175.6(3)
P2 C25 C30 C29 177.2(3)
P2 C31 C32 C33 -178.9(4)
P2 C31 C36 C35 178.3(4)
Si1 O1 S1A O2A -57.1(16)
Si1 O1 S1A O3A 88.8(4)
Si1 O1 S1A C44A -160.9(3)
Si1 O1 S1B O2B 52.3(18)
Si1 O1 S1B O3B -92.9(7)
Si1 O1 S1B C44B 155.8(4)
Si1 C1 C2 C3 -174.8(3)
Si1 C1 C6 P1 -7.5(4)
Si1 C1 C6 C5 176.2(3)
Si1 C7 C8 C9 177.6(3)
Si1 C7 C12 P2 5.4(4)
Si1 C7 C12 C11 -179.0(3)
O1 Si1 C1 C2 -52.0(4)
O1 Si1 C1 C6 133.6(3)
O1 Si1 C7 C8 45.4(3)
O1 Si1 C7 C12 -135.3(3)
O1 S1A C44A F1A 176.8(6)
O1 S1A C44A F2A -62.8(7)
O1 S1A C44A F3A 56.9(7)
O1 S1B C44B F1B -177.3(11)
O1 S1B C44B F2B 65.0(11)
O1 S1B C44B F3B -56.9(9)
C1 Si1 O1 S1A -37.3(3)
C1 Si1 O1 S1B -93.3(3)
C1 Si1 C7 C8 -61.2(4)
C1 Si1 C7 C12 118.1(3)
C1 C2 C3 C4 0.2(7)
C2 C1 C6 P1 177.7(3)
C2 C1 C6 C5 1.3(6)
C2 C3 C4 C5 -0.5(7)
C3 C4 C5 C6 1.3(6)
C4 C5 C6 P1 -177.7(3)
C4 C5 C6 C1 -1.7(6)
C6 P1 C13 C14 93.8(3)
C6 P1 C13 C18 -81.4(4)
C6 P1 C19 C20 -28.8(4)
C6 P1 C19 C24 157.2(3)
C6 C1 C2 C3 -0.6(6)
C7 Si1 O1 S1A -148.6(3)
C7 Si1 O1 S1B 155.4(3)
C7 Si1 C1 C2 49.5(4)
C7 Si1 C1 C6 -124.9(3)
C7 C8 C9 C10 1.6(6)
C8 C7 C12 P2 -175.4(3)
C8 C7 C12 C11 0.3(5)
C8 C9 C10 C11 -0.3(6)
C9 C10 C11 C12 -1.1(6)
C10 C11 C12 P2 176.3(3)
C10 C11 C12 C7 1.0(6)
C12 P2 C25 C26 -46.4(3)
C12 P2 C25 C30 138.0(3)
C12 P2 C31 C32 -56.2(4)
C12 P2 C31 C36 127.5(3)
C12 C7 C8 C9 -1.6(6)
C13 P1 C6 C1 -116.5(3)
C13 P1 C6 C5 59.7(4)
C13 P1 C19 C20 -132.1(3)
C13 P1 C19 C24 53.9(3)
C13 C14 C15 C16 0.8(7)
C14 C13 C18 C17 0.5(6)
C14 C15 C16 C17 0.8(7)
C15 C16 C17 C18 -1.7(7)
C16 C17 C18 C13 1.1(6)
C18 C13 C14 C15 -1.4(6)
C19 P1 C6 C1 139.3(3)
C19 P1 C6 C5 -44.4(4)
C19 P1 C13 C14 -159.6(3)
C19 P1 C13 C18 25.2(4)
C19 C20 C21 C22 0.4(6)
C20 C19 C24 C23 0.2(6)
C20 C21 C22 C23 -0.8(6)
C21 C22 C23 C24 0.9(6)
C22 C23 C24 C19 -0.6(6)
C24 C19 C20 C21 -0.1(6)
C25 P2 C12 C7 121.2(3)
C25 P2 C12 C11 -54.2(4)
C25 P2 C31 C32 47.4(4)
C25 P2 C31 C36 -128.8(3)
C25 C26 C27 C28 -1.5(6)
C26 C25 C30 C29 1.5(6)
C26 C27 C28 C29 1.0(7)
C27 C28 C29 C30 0.8(7)
C28 C29 C30 C25 -2.0(7)
C30 C25 C26 C27 0.2(6)
C31 P2 C12 C7 -133.9(3)
C31 P2 C12 C11 50.7(4)
C31 P2 C25 C26 -155.5(3)
C31 P2 C25 C30 28.9(4)
C31 C32 C33 C34 1.3(8)
C32 C31 C36 C35 1.8(7)
C32 C33 C34 C35 0.8(8)
C33 C34 C35 C36 -1.6(8)
C34 C35 C36 C31 0.3(8)
C36 C31 C32 C33 -2.6(7)
C37 C38 C39 C40 -34.0(4)
C37 C38 C39 C43 68.0(4)
C37 C41 C42 Rh1 -5.0(3)
C37 C41 C42 C43 68.5(4)
C38 C37 C41 C40 33.1(4)
C38 C37 C41 C42 -68.8(4)
C38 C39 C40 C41 51.4(4)
C38 C39 C43 Rh1 4.8(3)
C38 C39 C43 C42 -69.1(4)
C39 C40 C41 C37 -51.0(4)
C39 C40 C41 C42 52.7(4)
C40 C39 C43 Rh1 108.1(3)
C40 C39 C43 C42 34.2(4)
C40 C41 C42 Rh1 -108.0(3)
C40 C41 C42 C43 -34.5(4)
C41 C37 C38 Rh1 95.5(3)
C41 C37 C38 C39 0.4(4)
C41 C42 C43 Rh1 -89.8(3)
C41 C42 C43 C39 0.4(4)
C43 C39 C40 C41 -52.3(4)
O2A S1A C44A F1A 64.4(14)
O2A S1A C44A F2A -175.2(14)
O2A S1A C44A F3A -55.5(14)
O3A S1A C44A F1A -67.8(7)
O3A S1A C44A F2A 52.6(8)
O3A S1A C44A F3A 172.3(7)
O2B S1B C44B F1B -71(2)
O2B S1B C44B F2B 171(2)
O2B S1B C44B F3B 49(2)
O3B S1B C44B F1B 64.2(14)
O3B S1B C44B F2B -53.5(14)
O3B S1B C44B F3B -175.4(11)
